data_4068032
loop_
_publ_author_name
'Amii, Hideki'
'Kageyama, Katsuhiko'
'Kishikawa, Yosuke'
'Hosokawa, Tsuyoshi'
'Morioka, Ryo'
'Katagiri, Toshimasa'
'Uneyama, Kenji'

_publ_contact_author
;
    ENTER NAME
 ENTER ADDRESS
;
_publ_section_title
;
 Preparation, Structure, and Reactions of Trifluoroacetimidoyl
 Palladium(II) Complexes
;
_journal_issue 4
_journal_name_full Organometallics
_journal_page_first 1281
_journal_paper_doi 10.1021/om201021b
_journal_volume 31
_journal_year 2012
_chemical_formula_moiety 'C9 H7 F3 I N O Pd '
_chemical_formula_sum 'C9 H7 F3 I N O Pd'
_chemical_formula_weight 435.46
_space_group_IT_number 15
_symmetry_cell_setting monoclinic
_symmetry_Int_Tables_number 15
_symmetry_space_group_name_Hall '-C 2yc'
_symmetry_space_group_name_H-M 'C 1 2/c 1'
_audit_creation_date 'Mon May 16 20:48:14 2011'
_audit_creation_method 'from TEXRAY.INF file'
_cell_angle_alpha 90
_cell_angle_beta 108.495(2)
_cell_angle_gamma 90
_cell_formula_units_Z 16
_cell_length_a 18.6641(6)
_cell_length_b 14.0538(5)
_cell_length_c 19.4447(5)
_cell_measurement_reflns_used 0
_cell_measurement_temperature 288.2
_cell_measurement_theta_max 0.0
_cell_measurement_theta_min 0.0
_cell_volume 4836.9(3)
_computing_cell_refinement 'MSC/AFC Diffractometer Control'
_computing_data_collection 'MSC/AFC Diffractometer Control'
_computing_data_reduction teXsan
_computing_publication_material teXsan
_computing_structure_refinement teXsan
_diffrn_ambient_temperature 288.2
_diffrn_measured_fraction_theta_max 0.958
_diffrn_measurement_device 'Rigaku RAXISII'
_diffrn_measurement_method dtprofit.ref
_diffrn_orient_matrix_UB_11 0.00000
_diffrn_orient_matrix_UB_12 0.00000
_diffrn_orient_matrix_UB_13 0.00000
_diffrn_orient_matrix_UB_21 0.00000
_diffrn_orient_matrix_UB_22 0.00000
_diffrn_orient_matrix_UB_23 0.00000
_diffrn_orient_matrix_UB_31 0.00000
_diffrn_orient_matrix_UB_32 0.00000
_diffrn_orient_matrix_UB_33 0.00000
_diffrn_radiation_detector 'Imaging Plate'
_diffrn_radiation_monochromator graphite
_diffrn_radiation_source 'Rigaku rotating anode'
_diffrn_radiation_type 'Mo K\a'
_diffrn_radiation_wavelength 0.7107
_diffrn_reflns_av_R_equivalents 0.000
_diffrn_reflns_av_sigmaI/netI 0.042
_diffrn_reflns_limit_h_max 0
_diffrn_reflns_limit_h_min -24
_diffrn_reflns_limit_k_max 18
_diffrn_reflns_limit_k_min 0
_diffrn_reflns_limit_l_max 25
_diffrn_reflns_limit_l_min -23
_diffrn_reflns_number 5657
_diffrn_reflns_reduction_process 'Lp corrections applied'
_diffrn_reflns_theta_full 27.42
_diffrn_reflns_theta_max 27.48
_diffrn_reflns_theta_min 1.45
_diffrn_standards_decay_% 0.00
_diffrn_standards_interval_count 0
_exptl_absorpt_coefficient_mu 4.105
_exptl_absorpt_correction_type none
_exptl_crystal_colour red
_exptl_crystal_density_diffrn 2.392
_exptl_crystal_density_meas ?
_exptl_crystal_description block
_exptl_crystal_F_000 3232.00
_exptl_crystal_size_max 0.100
_exptl_crystal_size_mid 0.100
_exptl_crystal_size_min 0.100
_refine_diff_density_max 1.19
_refine_diff_density_min -2.22
_refine_ls_extinction_method none
_refine_ls_goodness_of_fit_obs 1.218
_refine_ls_hydrogen_treatment noref
_refine_ls_matrix_type full
_refine_ls_number_constraints 0
_refine_ls_number_parameters 289
_refine_ls_number_reflns 4736
_refine_ls_number_restraints 0
_refine_ls_R_factor_obs 0.0516
_refine_ls_shift/esd_max 0.0090
_refine_ls_shift/esd_mean 0.0010
_refine_ls_structure_factor_coef F
_refine_ls_weighting_scheme sigma
_refine_ls_wR_factor_obs 0.0550
_reflns_number_observed 4736
_reflns_number_total 4736
_reflns_observed_criterion >2.0sigma(I)
_cod_data_source_file om201021b_si_002.cif
_cod_data_source_block kishi
_cod_depositor_comments
;
The following automatic conversions were performed:

'_exptl_crystal_density_meas' value 'not measured' was changed to '?'
- the value is perceived as not measured.

Automatic conversion script
Id: cif_fix_values 3008 2015-01-20 13:52:24Z robertas 
;
_cod_original_sg_symbol_H-M 'C 2/c        '
_cod_original_formula_sum 'C9 H7 F3 I N O Pd '
_cod_database_code 4068032

loop_
_symmetry_equiv_pos_as_xyz
x,y,z
-x,y,1/2-z
-x,-y,-z
x,-y,1/2+z
1/2+x,1/2+y,z
1/2-x,1/2+y,1/2-z
1/2-x,1/2-y,-z
1/2+x,1/2-y,1/2+z

loop_
_atom_site_aniso_label
_atom_site_aniso_U_11
_atom_site_aniso_U_22
_atom_site_aniso_U_33
_atom_site_aniso_U_12
_atom_site_aniso_U_13
_atom_site_aniso_U_23
I(1) 0.0545(3) 0.0449(3) 0.0476(2) -0.0070(2) 0.0169(2) -0.0124(2)
I(2) 0.0430(3) 0.0491(3) 0.0566(2) -0.0109(2) 0.0135(2) 0.0056(2)
Pd(2) 0.0351(3) 0.0274(3) 0.0413(2) -0.0006(2) 0.0107(2) 0.0013(2)
Pd(3) 0.0382(3) 0.0292(3) 0.0402(2) 0.0030(2) 0.0109(2) 0.0015(2)
F(3) 0.119(5) 0.087(4) 0.060(2) 0.039(3) 0.050(3) 0.008(2)
F(4) 0.062(3) 0.129(5) 0.093(3) 0.024(3) 0.017(3) 0.072(3)
F(5) 0.142(5) 0.055(3) 0.077(2) 0.010(4) 0.030(3) -0.025(2)
F(6) 0.090(4) 0.044(3) 0.179(5) 0.032(3) 0.045(4) 0.013(4)
F(7) 0.040(3) 0.090(4) 0.108(3) 0.010(3) 0.008(2) 0.043(3)
F(8) 0.097(4) 0.126(5) 0.073(2) 0.076(4) 0.030(3) 0.003(3)
O(2) 0.083(5) 0.072(4) 0.118(4) -0.016(4) 0.041(4) 0.040(4)
O(3) 0.108(5) 0.043(3) 0.093(3) 0.020(4) 0.008(4) 0.023(3)
N(2) 0.041(3) 0.030(3) 0.040(2) -0.003(3) 0.012(2) 0.008(2)
N(3) 0.039(3) 0.026(3) 0.048(2) 0.008(2) 0.016(2) 0.001(2)
C(2) 0.045(4) 0.041(4) 0.039(2) 0.004(3) 0.009(2) -0.009(2)
C(3) 0.041(4) 0.034(3) 0.052(2) 0.002(3) 0.018(3) 0.006(3)
C(4) 0.066(5) 0.074(6) 0.064(3) -0.008(5) 0.030(4) 0.025(4)
C(5) 0.054(5) 0.036(4) 0.085(4) -0.001(4) 0.021(4) 0.024(4)
C(6) 0.101(7) 0.035(4) 0.063(3) -0.019(4) 0.040(4) -0.021(3)
C(7) 0.045(4) 0.039(4) 0.051(2) 0.003(4) 0.020(3) -0.008(3)
C(8) 0.050(4) 0.031(4) 0.078(4) 0.000(4) 0.006(4) 0.003(3)
C(9) 0.059(5) 0.025(3) 0.055(3) 0.001(4) 0.001(3) 0.013(3)
C(10) 0.056(4) 0.054(4) 0.048(2) -0.002(4) 0.017(3) -0.004(3)
C(11) 0.060(5) 0.057(5) 0.060(3) 0.015(5) 0.019(4) 0.009(3)
C(12) 0.106(7) 0.031(4) 0.079(4) -0.018(5) 0.037(5) -0.005(4)
C(13) 0.047(5) 0.040(4) 0.090(4) 0.014(4) 0.018(4) 0.036(4)
C(14) 0.071(6) 0.029(4) 0.087(4) -0.013(4) 0.023(4) -0.003(4)
C(15) 0.091(7) 0.050(5) 0.043(2) 0.018(5) 0.020(3) -0.002(3)
C(16) 0.062(5) 0.061(5) 0.066(3) -0.002(5) 0.005(4) 0.008(4)
C(17) 0.098(9) 0.051(5) 0.136(8) -0.024(6) 0.019(7) 0.022(6)
C(18) 0.119(10) 0.049(6) 0.145(9) 0.010(6) 0.045(8) 0.033(6)
C(19) 0.037(4) 0.033(3) 0.050(2) 0.003(3) 0.014(3) 0.004(2)

loop_
_atom_site_label
_atom_site_fract_x
_atom_site_fract_y
_atom_site_fract_z
_atom_site_U_iso_or_equiv
_atom_site_thermal_displace_type
_atom_site_calc_flag
_atom_site_occupancy
I(1) -0.06681(3) -0.05437(3) 0.07832(2) 0.0489(1) Uani d 1.00
I(2) 0.16981(3) 0.13201(4) 0.23909(2) 0.0501(1) Uani d 1.00
Pd(2) -0.11008(3) 0.03586(3) 0.17516(2) 0.0349(1) Uani d 1.00
Pd(3) 0.04856(3) 0.04159(3) 0.16386(2) 0.0362(1) Uani d 1.00
F(3) 0.1241(3) -0.1032(4) 0.0890(2) 0.084(2) Uani d 1.00
F(4) -0.1446(3) 0.2554(5) 0.0319(2) 0.096(2) Uani d 1.00
F(5) 0.0808(4) -0.2198(4) 0.1324(2) 0.093(2) Uani d 1.00
F(6) -0.1447(3) 0.3027(4) 0.1367(4) 0.104(2) Uani d 1.00
F(7) -0.2165(3) 0.1898(4) 0.0838(3) 0.083(2) Uani d 1.00
F(8) 0.1971(3) -0.1775(5) 0.1791(2) 0.098(2) Uani d 1.00
O(2) 0.1073(4) 0.4830(5) 0.0425(4) 0.089(2) Uani d 1.00
O(3) 0.2469(4) -0.4083(4) 0.4367(3) 0.087(2) Uani d 1.00
N(2) -0.0189(3) 0.1653(4) 0.1320(2) 0.037(1) Uani d 1.00
N(3) 0.1254(3) -0.0890(4) 0.2691(2) 0.037(1) Uani d 1.00
C(2) 0.1057(4) -0.0764(5) 0.2015(3) 0.042(2) Uani d 1.00
C(3) 0.0104(4) 0.2503(5) 0.1091(3) 0.041(2) Uani d 1.00
C(4) 0.0572(5) 0.3305(7) 0.0238(4) 0.066(2) Uani d 1.00
C(5) 0.0740(5) 0.4090(5) 0.0680(4) 0.059(2) Uani d 1.00
C(6) 0.0257(5) 0.3289(5) 0.1516(3) 0.063(2) Uani d 1.00
C(7) 0.1566(4) -0.1754(5) 0.3075(3) 0.044(2) Uani d 1.00
C(8) 0.1171(4) -0.2595(5) 0.2946(4) 0.056(2) Uani d 1.00
C(9) 0.2237(4) -0.1706(5) 0.3649(3) 0.050(2) Uani d 1.00
C(10) 0.0260(4) 0.2505(6) 0.0448(3) 0.052(2) Uani d 1.00
C(11) 0.2130(5) -0.3329(6) 0.3917(3) 0.059(2) Uani d 1.00
C(12) 0.0590(6) 0.4085(5) 0.1313(4) 0.070(3) Uani d 1.00
C(13) -0.1477(4) 0.2253(6) 0.0948(4) 0.060(2) Uani d 1.00
C(14) 0.1457(5) -0.3374(5) 0.3373(4) 0.063(2) Uani d 1.00
C(15) 0.1275(5) -0.1436(6) 0.1509(3) 0.062(2) Uani d 1.00
C(16) 0.2509(5) -0.2481(7) 0.4061(4) 0.067(2) Uani d 1.00
C(17) 0.1244(6) 0.5670(7) 0.0876(6) 0.099(4) Uani d 1.00
C(18) 0.2127(7) -0.4964(7) 0.4217(7) 0.104(4) Uani d 1.00
C(19) -0.0862(4) 0.1541(5) 0.1311(3) 0.040(2) Uani d 1.00
H(1) 0.0670 0.3309 -0.0212 0.0792 Uiso calc 1.00
H(2) 0.0137 0.3299 0.1955 0.0753 Uiso calc 1.00
H(3) 0.0703 -0.2637 0.2566 0.0670 Uiso calc 1.00
H(4) 0.2506 -0.1123 0.3753 0.0602 Uiso calc 1.00
H(5) 0.0154 0.1957 0.0147 0.0630 Uiso calc 1.00
H(6) 0.0711 0.4625 0.1622 0.0839 Uiso calc 1.00
H(7) 0.1182 -0.3955 0.3285 0.0758 Uiso calc 1.00
H(8) 0.2968 -0.2437 0.4453 0.0799 Uiso calc 1.00
H(9) 0.1579 0.5509 0.1339 0.1180 Uiso calc 1.00
H(10) 0.1471 0.6133 0.0656 0.1180 Uiso calc 1.00
H(11) 0.0789 0.5920 0.0924 0.1180 Uiso calc 1.00
H(12) 0.1628 -0.4924 0.4243 0.1238 Uiso calc 1.00
H(13) 0.2110 -0.5158 0.3745 0.1238 Uiso calc 1.00
H(14) 0.2409 -0.5412 0.4564 0.1238 Uiso calc 1.00

loop_
_atom_type_symbol
_atom_type_oxidation_number
_atom_type_number_in_cell
_atom_type_scat_dispersion_real
_atom_type_scat_dispersion_imag
_atom_type_scat_source
C 0 144 0.003 0.002
;International Tables for Crystallography
(1992, Vol. C, Tables 4.2.6.8 and 6.1.1.1)
;
H 0 112 0.000 0.000
;International Tables for Crystallography
(1992, Vol. C, Table 6.1.1.2)
;
F 0 48 0.017 0.010
;International Tables for Crystallography
(1992, Vol. C, Tables 4.2.6.8 and 6.1.1.1)
;
N 0 16 0.006 0.003
;International Tables for Crystallography
(1992, Vol. C, Tables 4.2.6.8 and 6.1.1.1)
;
O 0 16 0.011 0.006
;International Tables for Crystallography
(1992, Vol. C, Tables 4.2.6.8 and 6.1.1.1)
;
Pd 0 16 -0.999 1.007
;International Tables for Crystallography
(1992, Vol. C, Tables 4.2.6.8 and 6.1.1.1)
;
I 0 16 -0.474 1.812
;International Tables for Crystallography
(1992, Vol. C, Tables 4.2.6.8 and 6.1.1.1)
;

loop_
_geom_angle_atom_site_label_1
_geom_angle_atom_site_label_2
_geom_angle_atom_site_label_3
_geom_angle
_geom_angle_site_symmetry_1
_geom_angle_site_symmetry_2
_geom_angle_site_symmetry_3
_geom_angle_publ_flag
Pd(2) I(1) Pd(3) 70.91(2) 1_555 1_555 1_555 yes
Pd(2) I(2) Pd(3) 68.93(2) 2_555 1_555 1_555 yes
I(1) Pd(2) I(2) 172.98(2) 1_555 1_555 2_555 yes
I(1) Pd(2) Pd(3) 55.07(2) 1_555 1_555 1_555 yes
I(1) Pd(2) Pd(3) 132.07(2) 1_555 1_555 2_555 yes
I(1) Pd(2) N(3) 95.1(1) 1_555 1_555 2_555 yes
I(1) Pd(2) C(19) 86.1(2) 1_555 1_555 1_555 yes
I(2) Pd(2) Pd(3) 130.22(2) 2_555 1_555 1_555 yes
I(2) Pd(2) Pd(3) 54.77(1) 2_555 1_555 2_555 yes
I(2) Pd(2) N(3) 87.1(1) 2_555 1_555 2_555 yes
I(2) Pd(2) C(19) 92.4(2) 2_555 1_555 1_555 yes
Pd(3) Pd(2) Pd(3) 90.90(2) 1_555 1_555 2_555 yes
Pd(3) Pd(2) N(3) 110.5(1) 1_555 1_555 2_555 yes
Pd(3) Pd(2) C(19) 65.7(2) 1_555 1_555 1_555 yes
Pd(3) Pd(2) N(3) 63.7(1) 2_555 1_555 2_555 yes
Pd(3) Pd(2) C(19) 111.6(2) 2_555 1_555 1_555 yes
N(3) Pd(2) C(19) 174.3(2) 2_555 1_555 1_555 yes
I(1) Pd(3) I(2) 174.16(2) 1_555 1_555 1_555 yes
I(1) Pd(3) Pd(2) 54.02(2) 1_555 1_555 1_555 yes
I(1) Pd(3) Pd(2) 128.00(2) 1_555 1_555 2_555 yes
I(1) Pd(3) N(2) 86.8(1) 1_555 1_555 1_555 yes
I(1) Pd(3) C(2) 92.4(2) 1_555 1_555 1_555 yes
I(2) Pd(3) Pd(2) 131.73(2) 1_555 1_555 1_555 yes
I(2) Pd(3) Pd(2) 56.30(1) 1_555 1_555 2_555 yes
I(2) Pd(3) N(2) 95.4(1) 1_555 1_555 1_555 yes
I(2) Pd(3) C(2) 86.0(2) 1_555 1_555 1_555 yes
Pd(2) Pd(3) Pd(2) 89.02(2) 1_555 1_555 2_555 yes
Pd(2) Pd(3) N(2) 62.7(1) 1_555 1_555 1_555 yes
Pd(2) Pd(3) C(2) 112.0(2) 1_555 1_555 1_555 yes
Pd(2) Pd(3) N(2) 109.0(1) 2_555 1_555 1_555 yes
Pd(2) Pd(3) C(2) 66.8(1) 2_555 1_555 1_555 yes
N(2) Pd(3) C(2) 173.7(2) 1_555 1_555 1_555 yes
C(5) O(2) C(17) 115.8(7) 1_555 1_555 1_555 yes
C(11) O(3) C(18) 117.5(8) 1_555 1_555 1_555 yes
Pd(3) N(2) C(3) 121.4(4) 1_555 1_555 1_555 yes
Pd(3) N(2) C(19) 113.5(4) 1_555 1_555 1_555 yes
C(3) N(2) C(19) 124.9(6) 1_555 1_555 1_555 yes
Pd(2) N(3) C(2) 111.9(4) 2_555 1_555 1_555 yes
Pd(2) N(3) C(7) 121.8(3) 2_555 1_555 1_555 yes
C(2) N(3) C(7) 126.3(5) 1_555 1_555 1_555 yes
Pd(3) C(2) N(3) 116.6(5) 1_555 1_555 1_555 yes
Pd(3) C(2) C(15) 120.5(4) 1_555 1_555 1_555 yes
N(3) C(2) C(15) 122.8(6) 1_555 1_555 1_555 yes
N(2) C(3) C(6) 121.1(5) 1_555 1_555 1_555 yes
N(2) C(3) C(10) 119.6(6) 1_555 1_555 1_555 yes
C(6) C(3) C(10) 119.3(7) 1_555 1_555 1_555 yes
C(5) C(4) C(10) 120.1(6) 1_555 1_555 1_555 yes
C(5) C(4) H(1) 120.0(8) 1_555 1_555 1_555 no
C(10) C(4) H(1) 119.9(9) 1_555 1_555 1_555 no
O(2) C(5) C(4) 114.8(7) 1_555 1_555 1_555 yes
O(2) C(5) C(12) 125.5(8) 1_555 1_555 1_555 yes
C(4) C(5) C(12) 119.7(7) 1_555 1_555 1_555 yes
C(3) C(6) C(12) 120.5(6) 1_555 1_555 1_555 yes
C(3) C(6) H(2) 119.7(7) 1_555 1_555 1_555 no
C(12) C(6) H(2) 119.8(7) 1_555 1_555 1_555 no
N(3) C(7) C(8) 121.6(6) 1_555 1_555 1_555 yes
N(3) C(7) C(9) 119.1(6) 1_555 1_555 1_555 yes
C(8) C(7) C(9) 118.8(6) 1_555 1_555 1_555 yes
C(7) C(8) C(14) 119.5(7) 1_555 1_555 1_555 yes
C(7) C(8) H(3) 120.2(7) 1_555 1_555 1_555 no
C(14) C(8) H(3) 120.3(8) 1_555 1_555 1_555 no
C(7) C(9) C(16) 120.8(7) 1_555 1_555 1_555 yes
C(7) C(9) H(4) 119.6(6) 1_555 1_555 1_555 no
C(16) C(9) H(4) 119.6(7) 1_555 1_555 1_555 no
C(3) C(10) C(4) 120.1(7) 1_555 1_555 1_555 yes
C(3) C(10) H(5) 119.9(7) 1_555 1_555 1_555 no
C(4) C(10) H(5) 120.0(6) 1_555 1_555 1_555 no
O(3) C(11) C(14) 125.2(8) 1_555 1_555 1_555 yes
O(3) C(11) C(16) 115.6(7) 1_555 1_555 1_555 yes
C(14) C(11) C(16) 119.2(7) 1_555 1_555 1_555 yes
C(5) C(12) C(6) 120.3(7) 1_555 1_555 1_555 yes
C(5) C(12) H(6) 119.8(8) 1_555 1_555 1_555 no
C(6) C(12) H(6) 119.9(7) 1_555 1_555 1_555 no
F(4) C(13) F(6) 107.3(6) 1_555 1_555 1_555 yes
F(4) C(13) F(7) 107.3(6) 1_555 1_555 1_555 yes
F(4) C(13) C(19) 113.2(7) 1_555 1_555 1_555 yes
F(6) C(13) F(7) 104.6(7) 1_555 1_555 1_555 yes
F(6) C(13) C(19) 111.7(6) 1_555 1_555 1_555 yes
F(7) C(13) C(19) 112.2(6) 1_555 1_555 1_555 yes
C(8) C(14) C(11) 121.1(7) 1_555 1_555 1_555 yes
C(8) C(14) H(7) 119.5(8) 1_555 1_555 1_555 no
C(11) C(14) H(7) 119.4(8) 1_555 1_555 1_555 no
F(3) C(15) F(5) 105.0(5) 1_555 1_555 1_555 yes
F(3) C(15) F(8) 106.8(7) 1_555 1_555 1_555 yes
F(3) C(15) C(2) 112.4(6) 1_555 1_555 1_555 yes
F(5) C(15) F(8) 106.8(7) 1_555 1_555 1_555 yes
F(5) C(15) C(2) 112.6(7) 1_555 1_555 1_555 yes
F(8) C(15) C(2) 112.7(5) 1_555 1_555 1_555 yes
C(9) C(16) C(11) 120.5(7) 1_555 1_555 1_555 yes
C(9) C(16) H(8) 119.8(9) 1_555 1_555 1_555 no
C(11) C(16) H(8) 119.7(8) 1_555 1_555 1_555 no
O(2) C(17) H(9) 109.4(9) 1_555 1_555 1_555 no
O(2) C(17) H(10) 109(1) 1_555 1_555 1_555 no
O(2) C(17) H(11) 109.2(9) 1_555 1_555 1_555 no
H(9) C(17) H(10) 109(1) 1_555 1_555 1_555 no
H(9) C(17) H(11) 109(1) 1_555 1_555 1_555 no
H(10) C(17) H(11) 109(1) 1_555 1_555 1_555 no
O(3) C(18) H(12) 109.3(10) 1_555 1_555 1_555 no
O(3) C(18) H(13) 109.4(10) 1_555 1_555 1_555 no
O(3) C(18) H(14) 109(1) 1_555 1_555 1_555 no
H(12) C(18) H(13) 109(1) 1_555 1_555 1_555 no
H(12) C(18) H(14) 109(1) 1_555 1_555 1_555 no
H(13) C(18) H(14) 109(1) 1_555 1_555 1_555 no
Pd(2) C(19) N(2) 117.2(5) 1_555 1_555 1_555 yes
Pd(2) C(19) C(13) 120.8(5) 1_555 1_555 1_555 yes
N(2) C(19) C(13) 121.9(6) 1_555 1_555 1_555 yes

loop_
_geom_bond_atom_site_label_1
_geom_bond_atom_site_label_2
_geom_bond_distance
_geom_bond_site_symmetry_1
_geom_bond_site_symmetry_2
_geom_bond_publ_flag
I(1) Pd(2) 2.6021(6) 1_555 1_555 yes
I(1) Pd(3) 2.6362(6) 1_555 1_555 yes
I(2) Pd(2) 2.6511(6) 1_555 2_555 yes
I(2) Pd(3) 2.6030(6) 1_555 1_555 yes
Pd(2) Pd(3) 3.0388(7) 1_555 1_555 yes
Pd(2) Pd(3) 2.9736(5) 1_555 2_555 yes
Pd(2) N(3) 2.129(5) 1_555 2_555 yes
Pd(2) C(19) 1.984(6) 1_555 1_555 yes
Pd(3) N(2) 2.120(5) 1_555 1_555 yes
Pd(3) C(2) 1.982(7) 1_555 1_555 yes
F(3) C(15) 1.314(7) 1_555 1_555 yes
F(4) C(13) 1.314(8) 1_555 1_555 yes
F(5) C(15) 1.35(1) 1_555 1_555 yes
F(6) C(13) 1.349(10) 1_555 1_555 yes
F(7) C(13) 1.330(9) 1_555 1_555 yes
F(8) C(15) 1.328(9) 1_555 1_555 yes
O(2) C(5) 1.382(9) 1_555 1_555 yes
O(2) C(17) 1.45(1) 1_555 1_555 yes
O(3) C(11) 1.391(9) 1_555 1_555 yes
O(3) C(18) 1.38(1) 1_555 1_555 yes
N(2) C(3) 1.442(8) 1_555 1_555 yes
N(2) C(19) 1.261(8) 1_555 1_555 yes
N(3) C(2) 1.261(6) 1_555 1_555 yes
N(3) C(7) 1.446(8) 1_555 1_555 yes
C(2) C(15) 1.510(9) 1_555 1_555 yes
C(3) C(6) 1.354(9) 1_555 1_555 yes
C(3) C(10) 1.371(8) 1_555 1_555 yes
C(4) C(5) 1.37(1) 1_555 1_555 yes
C(4) C(10) 1.39(1) 1_555 1_555 yes
C(5) C(12) 1.34(1) 1_555 1_555 yes
C(6) C(12) 1.39(1) 1_555 1_555 yes
C(7) C(8) 1.37(1) 1_555 1_555 yes
C(7) C(9) 1.390(9) 1_555 1_555 yes
C(8) C(14) 1.38(1) 1_555 1_555 yes
C(9) C(16) 1.35(1) 1_555 1_555 yes
C(11) C(14) 1.36(1) 1_555 1_555 yes
C(11) C(16) 1.37(1) 1_555 1_555 yes
C(13) C(19) 1.518(9) 1_555 1_555 yes

loop_
_geom_contact_atom_site_label_1
_geom_contact_atom_site_label_2
_geom_contact_distance
_geom_contact_site_symmetry_1
_geom_contact_site_symmetry_2
I(1) Pd(2) 2.6021(6) 1_555 1_555
I(1) Pd(3) 2.6362(6) 1_555 1_555
I(2) Pd(2) 2.6511(6) 1_555 2_555
I(2) Pd(3) 2.6030(6) 1_555 1_555
Pd(2) Pd(3) 3.0388(7) 1_555 1_555
Pd(2) Pd(3) 2.9736(5) 1_555 2_555
F(3) F(4) 3.288(8) 1_555 3_555
F(3) C(18) 3.46(1) 1_555 6_555
F(4) F(7) 2.944(6) 1_555 7_455
F(4) C(17) 3.51(1) 1_555 3_565
F(5) C(17) 3.29(1) 1_555 1_545
F(5) C(10) 3.418(7) 1_555 3_555
F(6) C(18) 3.16(1) 1_555 2_565
F(6) F(8) 3.319(8) 1_555 5_455
F(7) F(8) 3.376(7) 1_555 5_455
F(7) C(17) 3.45(1) 1_555 5_445
F(7) F(7) 3.530(9) 1_555 7_455
O(2) C(18) 3.52(1) 1_555 4_554
C(4) C(16) 3.58(1) 1_555 6_555
